data_4514290
loop_
_publ_author_name
'Telleria, Ainara'
'Vicent, Cristian'
'San Nacianceno, Virginia'
'Garralda, Mar\'ia A.'
'Freixa, Zoraida'

_publ_section_title
;
 Experimental Evidence Supporting Related Mechanisms for Ru(II)-Catalyzed
 Dehydrocoupling and Hydrolysis of Amine-Boranes
;
_journal_issue 12
_journal_name_full 'ACS Catalysis'
_journal_page_first 8394
_journal_paper_doi 10.1021/acscatal.7b02958
_journal_volume 7
_journal_year 2017
_chemical_compound_source 'synthesis as described'
_chemical_formula_moiety 'C20 H20 Cl N8 Ru, Cl'
_chemical_formula_sum 'C20 H20 Cl2 N8 Ru'
_chemical_formula_weight 544.41
_space_group_crystal_system triclinic
_space_group_IT_number 2
_space_group_name_Hall '-P 1'
_space_group_name_H-M_alt 'P -1'
_symmetry_cell_setting triclinic
_symmetry_Int_Tables_number 2
_symmetry_space_group_name_Hall '-P 1'
_symmetry_space_group_name_H-M 'P -1'
_atom_sites_solution_hydrogens geom
_atom_sites_solution_primary iterative
_audit_creation_date 2016-05-24T16:47:10-00:00
_audit_creation_method 'WinGX routine CIF_UPDATE'
_cell_angle_alpha 98.121(6)
_cell_angle_beta 99.958(7)
_cell_angle_gamma 116.027(7)
_cell_formula_units_Z 2
_cell_length_a 9.4232(7)
_cell_length_b 10.4405(5)
_cell_length_c 14.3166(12)
_cell_measurement_reflns_used 3338
_cell_measurement_temperature 100.00(10)
_cell_measurement_theta_max 74.288
_cell_measurement_theta_min 3.205
_cell_measurement_wavelength 1.54184
_cell_volume 1208.50(18)
_computing_cell_refinement 'CrysAlis Pro (Oxford Diffraction Ltd., 2011)'
_computing_data_collection 'CrysAlis Pro (Oxford Diffraction Ltd., 2011)'
_computing_data_reduction 'CrysAlis Pro (Oxford Diffraction Ltd., 2011)'
_computing_molecular_graphics 'Diamond v.3.2f (Crystal Impact GbR, 2008)'
_computing_publication_material 'WinGX publication routines (Farrugia, 1999)'
_computing_structure_refinement 'SHELXL-97 (Sheldrick, 2008)'
_computing_structure_solution 'OLEX2 (Dolomanov et al, 2009)'
_diffrn_ambient_temperature 100.00(10)
_diffrn_detector 'CCD plate'
_diffrn_detector_area_resol_mean 5.2012
_diffrn_detector_type Atlas
_diffrn_measured_fraction_theta_full 0.978
_diffrn_measured_fraction_theta_max 0.976
_diffrn_measurement_details
;
#__ type_ start__ end____ width___ exp.time_
  1 omega -101.00    4.00   1.0000    6.0000
omega____ theta____ kappa____ phi______ frames
    -      -39.5756  -19.0000   30.0000 105

#__ type_ start__ end____ width___ exp.time_
  2 omega -107.00  -25.00   1.0000    6.0000
omega____ theta____ kappa____ phi______ frames
    -      -39.5756  -38.0000  -30.0000 82

#__ type_ start__ end____ width___ exp.time_
  3 omega   40.00  121.00   1.0000    6.0000
omega____ theta____ kappa____ phi______ frames
    -       39.5756 -178.0000  -60.0000 81

#__ type_ start__ end____ width___ exp.time_
  4 omega  -41.00  -10.00   1.0000   26.0000
omega____ theta____ kappa____ phi______ frames
    -      -83.0000   61.0000   90.0000 31

#__ type_ start__ end____ width___ exp.time_
  5 omega  -40.00  -13.00   1.0000   26.0000
omega____ theta____ kappa____ phi______ frames
    -      -83.0000   30.0000 -150.0000 27

#__ type_ start__ end____ width___ exp.time_
  6 omega -121.00  -14.00   1.0000   26.0000
omega____ theta____ kappa____ phi______ frames
    -      -83.0000  125.0000 -120.0000 107

#__ type_ start__ end____ width___ exp.time_
  7 omega   33.00   60.00   1.0000   26.0000
omega____ theta____ kappa____ phi______ frames
    -      109.6109  -30.0000  150.0000 27

#__ type_ start__ end____ width___ exp.time_
  8 omega   61.00  121.00   1.0000   26.0000
omega____ theta____ kappa____ phi______ frames
    -      109.6109 -125.0000  -60.0000 60

#__ type_ start__ end____ width___ exp.time_
  9 omega   32.00  143.00   1.0000   26.0000
omega____ theta____ kappa____ phi______ frames
    -      109.6109  -77.0000   90.0000 111

#__ type_ start__ end____ width___ exp.time_
 10 omega   42.00  121.00   1.0000   26.0000
omega____ theta____ kappa____ phi______ frames
    -      109.6109 -125.0000   90.0000 79

#__ type_ start__ end____ width___ exp.time_
 11 omega   86.00  130.00   1.0000   26.0000
omega____ theta____ kappa____ phi______ frames
    -      109.6109   45.0000 -180.0000 44

#__ type_ start__ end____ width___ exp.time_
 12 omega   32.00   68.00   1.0000   26.0000
omega____ theta____ kappa____ phi______ frames
    -      109.6109  -30.0000 -120.0000 36

#__ type_ start__ end____ width___ exp.time_
 13 omega   37.00   64.00   1.0000   26.0000
omega____ theta____ kappa____ phi______ frames
    -      109.6109  -30.0000  -90.0000 27

#__ type_ start__ end____ width___ exp.time_
 14 omega   52.00  143.00   1.0000   26.0000
omega____ theta____ kappa____ phi______ frames
    -      109.6109  -77.0000  -90.0000 91

#__ type_ start__ end____ width___ exp.time_
 15 omega   38.00   65.00   1.0000   26.0000
omega____ theta____ kappa____ phi______ frames
    -      109.6109  -30.0000    0.0000 27

#__ type_ start__ end____ width___ exp.time_
 16 omega   35.00   66.00   1.0000   26.0000
omega____ theta____ kappa____ phi______ frames
    -      109.6109  -30.0000 -150.0000 31

#__ type_ start__ end____ width___ exp.time_
 17 omega   30.00   58.00   1.0000   26.0000
omega____ theta____ kappa____ phi______ frames
    -      109.6109  -94.0000  150.0000 28

#__ type_ start__ end____ width___ exp.time_
 18 omega   83.00  108.00   1.0000   26.0000
omega____ theta____ kappa____ phi______ frames
    -      109.6109  -94.0000  150.0000 25

#__ type_ start__ end____ width___ exp.time_
 19 omega   58.00  157.00   1.0000   26.0000
omega____ theta____ kappa____ phi______ frames
    -      109.6109   15.0000  150.0000 99

#__ type_ start__ end____ width___ exp.time_
 20 omega   32.00   67.00   1.0000   26.0000
omega____ theta____ kappa____ phi______ frames
    -      109.6109  -30.0000 -180.0000 35

#__ type_ start__ end____ width___ exp.time_
 21 omega   79.00  157.00   1.0000   26.0000
omega____ theta____ kappa____ phi______ frames
    -      109.6109   30.0000   30.0000 78
;
_diffrn_measurement_device '\k-geometry diffractometer'
_diffrn_measurement_device_type 'Agilent SuperNova'
_diffrn_measurement_method '\w scans'
_diffrn_orient_matrix_UB_11 -0.0355105
_diffrn_orient_matrix_UB_12 -0.1408447
_diffrn_orient_matrix_UB_13 0.0356164
_diffrn_orient_matrix_UB_21 -0.0782809
_diffrn_orient_matrix_UB_22 -0.0924543
_diffrn_orient_matrix_UB_23 -0.1065653
_diffrn_orient_matrix_UB_31 0.1679095
_diffrn_orient_matrix_UB_32 0.0175135
_diffrn_orient_matrix_UB_33 -0.0087162
_diffrn_radiation_monochromator 'Multilayer optics'
_diffrn_radiation_probe x-ray
_diffrn_radiation_type CuK\a
_diffrn_radiation_wavelength 1.54184
_diffrn_reflns_av_R_equivalents 0.0469
_diffrn_reflns_av_unetI/netI 0.0714
_diffrn_reflns_Laue_measured_fraction_full 0.978
_diffrn_reflns_Laue_measured_fraction_max 0.976
_diffrn_reflns_limit_h_max 11
_diffrn_reflns_limit_h_min -6
_diffrn_reflns_limit_k_max 12
_diffrn_reflns_limit_k_min -12
_diffrn_reflns_limit_l_max 17
_diffrn_reflns_limit_l_min -17
_diffrn_reflns_number 7871
_diffrn_reflns_point_group_measured_fraction_max 0.976
_diffrn_reflns_theta_full 67.684
_diffrn_reflns_theta_max 68.994
_diffrn_reflns_theta_min 3.233
_diffrn_source 'SuperNova (Cu) X-ray Source'
_diffrn_source_current 0.8
_diffrn_source_power 0.04
_diffrn_source_voltage 50
_exptl_absorpt_coefficient_mu 7.419
_exptl_absorpt_correction_T_max 0.778
_exptl_absorpt_correction_T_min 0.548
_exptl_absorpt_correction_type analytical
_exptl_absorpt_process_details
;
        CrysAlisPro, Agilent Technologies,
        Version 1.171.36.24 (release 03-12-2012 CrysAlis171 .NET)
        (compiled Dec  3 2012,18:21:49)
Analytical numeric absorption correction using a multifaceted crystal
                        model based on expressions derived by R.C. Clark & J.S.
        (Clark, R. C. & Reid, J. S. (1995). Acta Cryst. A51, 887-897)
;
_exptl_crystal_colour orange
_exptl_crystal_density_diffrn 1.496
_exptl_crystal_density_method 'not measured'
_exptl_crystal_description prism
_exptl_crystal_F_000 548
_exptl_crystal_size_max 0.1431
_exptl_crystal_size_mid 0.0561
_exptl_crystal_size_min 0.0399
_refine_diff_density_max 2.462
_refine_diff_density_min -1.486
_refine_diff_density_rms 0.219
_refine_ls_extinction_method none
_refine_ls_goodness_of_fit_ref 1.139
_refine_ls_hydrogen_treatment constr
_refine_ls_matrix_type full
_refine_ls_number_parameters 310
_refine_ls_number_reflns 4398
_refine_ls_number_restraints 66
_refine_ls_restrained_S_all 1.154
_refine_ls_R_factor_all 0.0935
_refine_ls_R_factor_gt 0.0799
_refine_ls_shift/su_max 0
_refine_ls_shift/su_mean 0
_refine_ls_structure_factor_coef Fsqd
_refine_ls_weighting_details 'w=1/[\s^2^(Fo^2^)+(0.1043P)^2^+15.1642P] where P=(Fo^2^+2Fc^2^)/3'
_refine_ls_weighting_scheme calc
_refine_ls_wR_factor_gt 0.2203
_refine_ls_wR_factor_ref 0.2324
_reflns_number_gt 3717
_reflns_number_total 4398
_reflns_threshold_expression 'I > 2\s(I)'
_cod_data_source_file cs7b02958_si_001.cif
_cod_data_source_block Zfreixa_8
_cod_depositor_comments 'Adding full bibliography for 4514290--4514292.cif.'
_cod_original_cell_volume 1208.50(15)
_cod_database_code 4514290

loop_
_space_group_symop_operation_xyz
'x, y, z'
'-x, -y, -z'

loop_
_atom_site_label
_atom_site_type_symbol
_atom_site_fract_x
_atom_site_fract_y
_atom_site_fract_z
_atom_site_U_iso_or_equiv
_atom_site_adp_type
_atom_site_occupancy
_atom_site_calc_flag
_atom_site_disorder_assembly
_atom_site_disorder_group
Ru1 Ru 0.14227(8) 0.73448(7) 0.24805(5) 0.0237(2) Uani 1 d . .
Cl1 Cl 0.0776(2) 0.7688(2) 0.40186(15) 0.0268(5) Uani 1 d . .
N1 N 0.3411(8) 0.7223(8) 0.3307(6) 0.0238(15) Uani 1 d . .
N1A N 0.3245(9) 0.9532(8) 0.2991(5) 0.0226(15) Uani 1 d . .
N14 N 0.7359(11) 0.7136(9) 0.5142(6) 0.0307(17) Uani 1 d . .
N14A N 0.7286(11) 1.3907(10) 0.3754(7) 0.0360(19) Uani 1 d . .
N15 N 0.8588(10) 0.8214(10) 0.5514(6) 0.0309(19) Uani 1 d . .
N15A N 0.8586(13) 1.3878(10) 0.3884(7) 0.047(2) Uani 1 d . .
N16 N 0.9882(10) 0.9184(10) 0.5942(7) 0.039(2) Uani 1 d . .
N16A N 0.9911(14) 1.4111(12) 0.4064(9) 0.055(3) Uani 1 d . .
C8A C -0.0735(12) 0.5215(11) 0.1757(8) 0.035(2) Uani 1 d . .
H0AA H -0.1303 0.4434 0.204 0.042 Uiso 1 calc . .
C2 C 0.4782(10) 0.8492(9) 0.3739(6) 0.0199(16) Uani 1 d . .
C2A C 0.4728(11) 0.9802(10) 0.3509(6) 0.0232(17) Uani 1 d . .
C3 C 0.6124(10) 0.8559(10) 0.4365(6) 0.0236(17) Uani 1 d . .
H3 H 0.706 0.9478 0.4684 0.028 Uiso 1 calc . .
C3A C 0.6057(12) 1.1189(10) 0.3769(7) 0.030(2) Uani 1 d . .
H3A H 0.7094 1.1355 0.413 0.036 Uiso 1 calc . .
C4 C 0.6073(11) 0.7243(10) 0.4517(7) 0.0253(18) Uani 1 d . .
C4A C 0.5865(12) 1.2334(10) 0.3501(7) 0.032(2) Uani 1 d . .
C5 C 0.4661(11) 0.5941(10) 0.4046(7) 0.0279(19) Uani 1 d . .
H5 H 0.4589 0.5029 0.4129 0.034 Uiso 1 calc . .
C5A C 0.4329(13) 1.2079(10) 0.3024(7) 0.034(2) Uani 1 d . .
H5A H 0.416 1.2865 0.2869 0.04 Uiso 1 calc . .
C6 C 0.3360(11) 0.5968(10) 0.3455(7) 0.0269(18) Uani 1 d . .
H6 H 0.2394 0.5067 0.3143 0.032 Uiso 1 calc . .
C6A C 0.3034(12) 1.0662(10) 0.2773(7) 0.0293(19) Uani 1 d . .
H6A H 0.1976 1.0483 0.2441 0.035 Uiso 1 calc . .
C7 C 0.1054(12) 0.7586(12) 0.0987(7) 0.036(2) Uani 1 d . .
H7 H 0.166 0.8405 0.0744 0.043 Uiso 1 calc . .
C8 C -0.0323(11) 0.7500(11) 0.1302(7) 0.0286(19) Uani 1 d . .
H8 H -0.0638 0.8241 0.1249 0.034 Uiso 1 calc . .
C9 C 0.1560(13) 0.6505(13) 0.1019(8) 0.039(2) Uani 1 d . .
C10 C -0.1232(11) 0.6323(10) 0.1694(7) 0.0274(19) Uani 1 d . .
C11 C -0.2659(11) 0.6219(12) 0.2092(7) 0.035(2) Uani 1 d . .
H11 H -0.2446 0.6092 0.2772 0.041 Uiso 1 calc . .
C12 C -0.2868(12) 0.7592(12) 0.2141(8) 0.037(2) Uani 1 d . .
H12A H -0.188 0.8441 0.2576 0.056 Uiso 1 calc . .
H12B H -0.3814 0.7456 0.2394 0.056 Uiso 1 calc . .
H12C H -0.3045 0.7761 0.1485 0.056 Uiso 1 calc . .
C12A C -0.4212(12) 0.4835(13) 0.1470(9) 0.044(3) Uani 1 d . .
H12D H -0.4413 0.4903 0.0789 0.066 Uiso 1 calc . .
H12E H -0.5147 0.4751 0.1719 0.066 Uiso 1 calc . .
H12F H -0.4069 0.3967 0.1506 0.066 Uiso 1 calc . .
C13 C 0.3021(17) 0.665(2) 0.0690(11) 0.067(4) Uani 1 d . .
H13A H 0.3865 0.7688 0.0889 0.101 Uiso 1 calc . .
H13B H 0.2716 0.6312 -0.0024 0.101 Uiso 1 calc . .
H13C H 0.3448 0.6061 0.0987 0.101 Uiso 1 calc . .
C7A C 0.0594(13) 0.5281(12) 0.1399(8) 0.040(2) Uani 1 d . .
H18 H 0.0862 0.4505 0.1407 0.048 Uiso 1 calc . .
Cl2C Cl 0.739(3) 0.144(2) 0.1722(17) 0.074(5) Uani 0.2 d A 2
Cl1C Cl 0.0920(11) 0.1972(10) 0.1337(8) 0.063(2) Uani 0.4 d B 1
Cl3C Cl 0.219(2) 0.0910(19) 0.0199(13) 0.066(4) Uani 0.2 d C 3
Cl4D Cl 0.069(2) 0.2215(17) 0.1956(15) 0.058(4) Uani 0.2 d D 4

loop_
_atom_site_aniso_label
_atom_site_aniso_U_11
_atom_site_aniso_U_22
_atom_site_aniso_U_33
_atom_site_aniso_U_23
_atom_site_aniso_U_13
_atom_site_aniso_U_12
Ru1 0.0208(4) 0.0219(4) 0.0279(4) 0.0044(3) 0.0035(3) 0.0112(3)
Cl1 0.0229(10) 0.0239(10) 0.0272(10) 0.0044(8) 0.0047(8) 0.0068(8)
N1 0.017(3) 0.015(3) 0.035(4) 0.004(3) 0.003(3) 0.005(3)
N1A 0.020(3) 0.018(3) 0.031(4) 0.007(3) 0.009(3) 0.009(3)
N14 0.040(5) 0.023(4) 0.041(5) 0.015(4) 0.018(4) 0.020(4)
N14A 0.038(4) 0.035(4) 0.046(4) 0.032(3) 0.017(3) 0.019(3)
N15 0.031(5) 0.049(6) 0.032(4) 0.016(4) 0.013(4) 0.032(5)
N15A 0.054(7) 0.028(5) 0.047(6) 0.013(4) 0.008(5) 0.009(4)
N16 0.026(4) 0.037(5) 0.050(5) 0.007(4) 0.004(4) 0.013(4)
N16A 0.047(6) 0.045(6) 0.063(7) 0.020(5) 0.010(5) 0.012(5)
C8A 0.029(5) 0.023(5) 0.040(5) 0.000(4) -0.003(4) 0.007(4)
C2 0.016(4) 0.025(4) 0.024(4) 0.010(3) 0.011(3) 0.011(3)
C2A 0.027(4) 0.022(4) 0.027(4) 0.009(3) 0.011(4) 0.016(4)
C3 0.019(4) 0.025(4) 0.025(4) 0.006(3) 0.008(3) 0.009(4)
C3A 0.033(5) 0.020(4) 0.031(5) 0.007(4) 0.007(4) 0.007(4)
C4 0.024(4) 0.020(4) 0.028(5) 0.006(3) 0.004(4) 0.008(4)
C4A 0.038(5) 0.014(4) 0.033(5) 0.006(4) 0.007(4) 0.004(4)
C5 0.027(4) 0.019(4) 0.035(5) 0.009(4) 0.006(4) 0.009(4)
C5A 0.048(6) 0.022(5) 0.036(5) 0.010(4) 0.011(4) 0.020(4)
C6 0.024(4) 0.018(4) 0.033(5) 0.004(3) 0.003(4) 0.008(4)
C6A 0.036(5) 0.028(5) 0.033(5) 0.016(4) 0.013(4) 0.019(4)
C7 0.029(4) 0.043(4) 0.028(4) 0.012(3) 0.009(3) 0.011(3)
C8 0.024(4) 0.034(5) 0.025(4) 0.009(4) 0.002(4) 0.011(4)
C9 0.033(4) 0.049(4) 0.035(4) -0.004(3) 0.002(3) 0.026(3)
C10 0.023(3) 0.029(4) 0.028(4) 0.004(3) 0.003(3) 0.013(3)
C11 0.023(5) 0.044(6) 0.029(5) 0.008(4) 0.005(4) 0.011(4)
C12 0.022(4) 0.044(5) 0.048(5) 0.000(4) 0.007(4) 0.021(4)
C12A 0.024(5) 0.046(6) 0.048(6) 0.013(5) 0.010(4) 0.005(5)
C13 0.050(6) 0.095(8) 0.052(6) -0.006(6) 0.010(5) 0.039(6)
C7A 0.041(4) 0.039(4) 0.041(4) -0.004(3) -0.001(3) 0.028(3)
Cl2C 0.084(9) 0.058(8) 0.092(9) 0.034(7) 0.051(7) 0.029(6)
Cl1C 0.064(3) 0.059(3) 0.075(4) 0.029(3) -0.002(3) 0.040(3)
Cl3C 0.063(7) 0.057(7) 0.059(7) 0.031(6) -0.004(6) 0.015(6)
Cl4D 0.062(7) 0.044(6) 0.075(8) 0.029(6) -0.003(6) 0.034(6)

loop_
_atom_type_symbol
_atom_type_description
_atom_type_scat_dispersion_real
_atom_type_scat_dispersion_imag
_atom_type_scat_source
C C 0.0181 0.0091 'International Tables Vol C Tables 4.2.6.8 and 6.1.1.4'
H H 0 0 'International Tables Vol C Tables 4.2.6.8 and 6.1.1.4'
Cl Cl 0.3639 0.7018 'International Tables Vol C Tables 4.2.6.8 and 6.1.1.4'
N N 0.0311 0.018 'International Tables Vol C Tables 4.2.6.8 and 6.1.1.4'
Ru Ru 0.0552 3.296 'International Tables Vol C Tables 4.2.6.8 and 6.1.1.4'

loop_
_exptl_crystal_face_index_h
_exptl_crystal_face_index_k
_exptl_crystal_face_index_l
_exptl_crystal_face_perp_dist
2 0 -1 0.0322
0 3 -1 0.0526
-2 0 1 0.0239
1 -7 2 0.0525
0 -1 -8 0.0213
0 1 8 0.0148

loop_
_geom_angle_atom_site_label_1
_geom_angle_atom_site_label_2
_geom_angle_atom_site_label_3
_geom_angle
N1 Ru1 Cl1 84.5(2)
N1 Ru1 C8A 114.9(3)
N1 Ru1 C7 127.1(3)
N1 Ru1 C8 164.7(3)
N1 Ru1 C9 97.9(3)
N1 Ru1 C10 151.0(3)
N1 Ru1 C7A 93.7(3)
N1A Ru1 Cl1 85.5(2)
N1A Ru1 N1 76.1(3)
N1A Ru1 C8A 168.8(3)
N1A Ru1 C7 91.1(4)
N1A Ru1 C8 101.5(3)
N1A Ru1 C9 107.9(4)
N1A Ru1 C10 132.0(3)
N1A Ru1 C7A 144.1(4)
C8A Ru1 Cl1 97.7(3)
C8A Ru1 C8 67.3(4)
C8A Ru1 C9 69.4(4)
C8A Ru1 C10 37.7(4)
C8A Ru1 C7A 37.6(4)
C7 Ru1 Cl1 146.3(3)
C7 Ru1 C8A 80.3(4)
C7 Ru1 C8 37.6(4)
C7 Ru1 C9 37.6(4)
C7 Ru1 C10 67.7(4)
C7 Ru1 C7A 67.6(4)
C8 Ru1 Cl1 110.5(3)
C8 Ru1 C10 37.0(3)
C9 Ru1 Cl1 166.7(3)
C9 Ru1 C8 68.2(4)
C9 Ru1 C10 81.5(4)
C10 Ru1 Cl1 90.0(2)
C7A Ru1 Cl1 128.4(3)
C7A Ru1 C8 79.3(4)
C7A Ru1 C9 38.6(5)
C7A Ru1 C10 67.7(4)
C2 N1 Ru1 117.3(6)
C6 N1 Ru1 123.8(6)
C6 N1 C2 118.8(7)
C2A N1A Ru1 117.7(6)
C6A N1A Ru1 123.0(6)
C6A N1A C2A 119.2(8)
N15 N14 C4 118.1(8)
N15A N14A C4A 109.7(8)
N14 N15 N16 171.5(10)
N16A N15A N14A 167.9(12)
Ru1 C8A H0AA 128.2
C10 C8A Ru1 72.9(5)
C10 C8A H0AA 119.8
C7A C8A Ru1 71.3(6)
C7A C8A H0AA 119.9
C7A C8A C10 120.3(10)
N1 C2 C2A 114.5(7)
N1 C2 C3 122.5(8)
C3 C2 C2A 123.0(8)
N1A C2A C2 114.0(8)
N1A C2A C3A 121.6(8)
C3A C2A C2 124.4(8)
C2 C3 H3 120.6
C2 C3 C4 118.7(8)
C4 C3 H3 120.6
C2A C3A H3A 120.4
C2A C3A C4A 119.3(9)
C4A C3A H3A 120.4
C3 C4 N14 125.1(8)
C5 C4 N14 116.9(8)
C5 C4 C3 117.9(8)
C3A C4A N14A 122.5(9)
C5A C4A N14A 118.3(8)
C5A C4A C3A 119.2(9)
C4 C5 H5 120.1
C6 C5 C4 119.9(8)
C6 C5 H5 120.1
C4A C5A H5A 120.4
C4A C5A C6A 119.2(9)
C6A C5A H5A 120.4
N1 C6 C5 122.2(8)
N1 C6 H6 118.9
C5 C6 H6 118.9
N1A C6A C5A 121.3(9)
N1A C6A H6A 119.3
C5A C6A H6A 119.3
Ru1 C7 H7 128.6
C8 C7 Ru1 73.0(5)
C8 C7 H7 118.7
C9 C7 Ru1 72.2(6)
C9 C7 H7 118.7
C9 C7 C8 122.6(10)
Ru1 C8 H8 131.5
C7 C8 Ru1 69.5(5)
C7 C8 H8 119.7
C10 C8 Ru1 72.2(5)
C10 C8 C7 120.7(9)
C10 C8 H8 119.7
C7 C9 Ru1 70.3(6)
C7 C9 C13 120.5(12)
C7 C9 C7A 116.4(9)
C13 C9 Ru1 128.9(8)
C7A C9 Ru1 70.5(6)
C7A C9 C13 123.1(11)
C8A C10 Ru1 69.4(5)
C8A C10 C11 118.7(9)
C8 C10 Ru1 70.8(5)
C8 C10 C8A 118.3(9)
C8 C10 C11 122.9(9)
C11 C10 Ru1 129.2(6)
C10 C11 H11 107.7
C10 C11 C12 113.1(8)
C10 C11 C12A 108.5(9)
C12 C11 H11 107.7
C12 C11 C12A 111.8(9)
C12A C11 H11 107.7
C11 C12 H12A 109.5
C11 C12 H12B 109.5
C11 C12 H12C 109.5
H12A C12 H12B 109.5
H12A C12 H12C 109.5
H12B C12 H12C 109.5
C11 C12A H12D 109.5
C11 C12A H12E 109.5
C11 C12A H12F 109.5
H12D C12A H12E 109.5
H12D C12A H12F 109.5
H12E C12A H12F 109.5
C9 C13 H13A 109.5
C9 C13 H13B 109.5
C9 C13 H13C 109.5
H13A C13 H13B 109.5
H13A C13 H13C 109.5
H13B C13 H13C 109.5
Ru1 C7A H18 131.7
C8A C7A Ru1 71.2(6)
C8A C7A C9 121.6(9)
C8A C7A H18 119.2
C9 C7A Ru1 70.9(6)
C9 C7A H18 119.2

loop_
_geom_bond_atom_site_label_1
_geom_bond_atom_site_label_2
_geom_bond_distance
Ru1 Cl1 2.405(2)
Ru1 N1 2.100(7)
Ru1 N1A 2.086(7)
Ru1 C8A 2.192(10)
Ru1 C7 2.174(10)
Ru1 C8 2.220(9)
Ru1 C9 2.199(10)
Ru1 C10 2.238(9)
Ru1 C7A 2.194(10)
N1 C2 1.340(11)
N1 C6 1.338(11)
N1A C2A 1.348(11)
N1A C6A 1.348(11)
N14 N15 1.168(12)
N14 C4 1.434(12)
N14A N15A 1.222(14)
N14A C4A 1.534(12)
N15 N16 1.171(13)
N15A N16A 1.135(15)
C8A H0AA 0.95
C8A C10 1.434(14)
C8A C7A 1.412(16)
C2 C2A 1.471(11)
C2 C3 1.385(12)
C2A C3A 1.378(13)
C3 H3 0.95
C3 C4 1.403(13)
C3A H3A 0.95
C3A C4A 1.380(14)
C4 C5 1.384(13)
C4A C5A 1.379(15)
C5 H5 0.95
C5 C6 1.378(13)
C5A H5A 0.95
C5A C6A 1.386(14)
C6 H6 0.95
C6A H6A 0.95
C7 H7 0.95
C7 C8 1.417(14)
C7 C9 1.408(16)
C8 H8 0.95
C8 C10 1.413(13)
C9 C13 1.483(16)
C9 C7A 1.450(17)
C10 C11 1.515(13)
C11 H11 1
C11 C12 1.524(15)
C11 C12A 1.533(14)
C12 H12A 0.98
C12 H12B 0.98
C12 H12C 0.98
C12A H12D 0.98
C12A H12E 0.98
C12A H12F 0.98
C13 H13A 0.98
C13 H13B 0.98
C13 H13C 0.98
C7A H18 0.95

loop_
_geom_torsion_atom_site_label_1
_geom_torsion_atom_site_label_2
_geom_torsion_atom_site_label_3
_geom_torsion_atom_site_label_4
_geom_torsion
Ru1 N1 C2 C2A -4.2(9)
Ru1 N1 C2 C3 174.7(6)
Ru1 N1 C6 C5 -176.4(7)
Ru1 N1A C2A C2 -6.9(9)
Ru1 N1A C2A C3A 171.8(7)
Ru1 N1A C6A C5A -172.0(7)
Ru1 C8A C10 C8 53.0(8)
Ru1 C8A C10 C11 -124.3(8)
Ru1 C8A C7A C9 -52.0(9)
Ru1 C7 C8 C10 -53.0(8)
Ru1 C7 C9 C13 -124.2(11)
Ru1 C7 C9 C7A 55.0(8)
Ru1 C8 C10 C8A -52.3(8)
Ru1 C8 C10 C11 124.9(9)
Ru1 C9 C7A C8A 52.1(9)
Ru1 C10 C11 C12 84.1(10)
Ru1 C10 C11 C12A -151.2(8)
N1 C2 C2A N1A 7.2(11)
N1 C2 C2A C3A -171.5(8)
N1 C2 C3 C4 2.9(13)
N1A C2A C3A C4A 0.5(14)
N14 C4 C5 C6 178.2(8)
N14A C4A C5A C6A 178.9(9)
N15 N14 C4 C3 -4.6(14)
N15 N14 C4 C5 176.8(9)
N15A N14A C4A C3A 23.7(13)
N15A N14A C4A C5A -159.1(10)
C8A C10 C11 C12 170.0(9)
C8A C10 C11 C12A -65.3(12)
C2 N1 C6 C5 0.8(14)
C2 C2A C3A C4A 179.1(9)
C2 C3 C4 N14 -179.8(8)
C2 C3 C4 C5 -1.3(13)
C2A N1A C6A C5A 3.6(13)
C2A C2 C3 C4 -178.3(8)
C2A C3A C4A N14A -179.4(9)
C2A C3A C4A C5A 3.5(15)
C3 C2 C2A N1A -171.7(8)
C3 C2 C2A C3A 9.6(13)
C3 C4 C5 C6 -0.5(14)
C3A C4A C5A C6A -3.9(15)
C4 C5 C6 N1 0.8(15)
C4A N14A N15A N16A -170(5)
C4A C5A C6A N1A 0.4(15)
C6 N1 C2 C2A 178.5(8)
C6 N1 C2 C3 -2.7(13)
C6A N1A C2A C2 177.3(7)
C6A N1A C2A C3A -4.0(13)
C7 C8 C10 Ru1 51.8(8)
C7 C8 C10 C8A -0.6(14)
C7 C8 C10 C11 176.7(9)
C7 C9 C7A Ru1 -54.9(8)
C7 C9 C7A C8A -2.7(15)
C8 C7 C9 Ru1 -55.2(9)
C8 C7 C9 C13 -179.4(10)
C8 C7 C9 C7A -0.2(15)
C8 C10 C11 C12 -7.2(13)
C8 C10 C11 C12A 117.5(10)
C9 C7 C8 Ru1 54.8(9)
C9 C7 C8 C10 1.8(15)
C10 C8A C7A Ru1 56.1(8)
C10 C8A C7A C9 4.1(15)
C13 C9 C7A Ru1 124.3(11)
C13 C9 C7A C8A 176.4(11)
C7A C8A C10 Ru1 -55.3(8)
C7A C8A C10 C8 -2.3(14)
C7A C8A C10 C11 -179.7(9)
